data_7705311
loop_
_publ_author_name
'Buch, Christian D.'
'Mitcov, Dmitri'
'Piligkos, Stergios'

_publ_section_title
;
 Lanthanide cryptate monometallic coordination complexes.
;
_journal_issue 39
_journal_name_full 'Dalton transactions (Cambridge, England : 2003)'
_journal_page_first 13557
_journal_page_last 13565
_journal_paper_doi 10.1039/d0dt02448a
_journal_volume 49
_journal_year 2020
_chemical_formula_moiety 'C39 H45 N8 O3 Yb, 2(H2 O), H2 O1.5, 0.5(O)'
_chemical_formula_sum 'C39 H51 N8 O7 Yb'
_chemical_formula_weight 916.91
_space_group_crystal_system monoclinic
_space_group_IT_number 15
_space_group_name_Hall '-C 2yc'
_space_group_name_H-M_alt 'C 1 2/c 1'
_atom_sites_solution_hydrogens mixed
_atom_sites_solution_primary dual
_audit_creation_date 2020-07-10
_audit_creation_method
;
Olex2 1.2
(compiled 2018.05.29 svn.r3508 for OlexSys, GUI svn.r5506)
;
_audit_update_record
;
2020-07-10 deposited with the CCDC.	2020-08-17 downloaded from the CCDC.
;
_cell_angle_alpha 90
_cell_angle_beta 90.219(4)
_cell_angle_gamma 90
_cell_formula_units_Z 8
_cell_length_a 13.2414(13)
_cell_length_b 22.0413(19)
_cell_length_c 27.359(3)
_cell_measurement_reflns_used 9069
_cell_measurement_temperature 120
_cell_measurement_theta_max 30.558
_cell_measurement_theta_min 2.861
_cell_volume 7984.9(14)
_computing_cell_refinement 'SAINT V8.38A (?, 2016)'
_computing_data_reduction 'SAINT V8.38A (?, 2016)'
_computing_molecular_graphics 'Olex2 (Dolomanov et al., 2009)'
_computing_publication_material 'Olex2 (Dolomanov et al., 2009)'
_computing_structure_refinement 'ShelXL (Sheldrick, 2015)'
_computing_structure_solution 'ShelXT (Sheldrick, 2015)'
_diffrn_ambient_temperature 120
_diffrn_measured_fraction_theta_full 0.999
_diffrn_measured_fraction_theta_max 0.999
_diffrn_measurement_device_type 'Bruker APEX-II CCD'
_diffrn_measurement_method '\f and \w scans'
_diffrn_radiation_type MoK\a
_diffrn_radiation_wavelength 0.71073
_diffrn_reflns_av_R_equivalents 0.0506
_diffrn_reflns_av_unetI/netI 0.0262
_diffrn_reflns_Laue_measured_fraction_full 0.999
_diffrn_reflns_Laue_measured_fraction_max 0.999
_diffrn_reflns_limit_h_max 18
_diffrn_reflns_limit_h_min -18
_diffrn_reflns_limit_k_max 30
_diffrn_reflns_limit_k_min -30
_diffrn_reflns_limit_l_max 38
_diffrn_reflns_limit_l_min -38
_diffrn_reflns_number 126779
_diffrn_reflns_point_group_measured_fraction_full 0.999
_diffrn_reflns_point_group_measured_fraction_max 0.999
_diffrn_reflns_theta_full 25.242
_diffrn_reflns_theta_max 30.033
_diffrn_reflns_theta_min 2.328
_diffrn_standards_number 0
_exptl_absorpt_coefficient_mu 2.401
_exptl_absorpt_correction_T_max 0.7461
_exptl_absorpt_correction_T_min 0.6458
_exptl_absorpt_correction_type multi-scan
_exptl_absorpt_process_details
'SADABS-2016/2 (Bruker,2016/2) was used for absorption correction. wR2(int) was 0.0878 before and 0.0539 after correction. The Ratio of minimum to maximum transmission is 0.8656. The \l/2 correction factor is Not present.'
_exptl_crystal_colour 'clear orange'
_exptl_crystal_colour_lustre clear
_exptl_crystal_colour_primary orange
_exptl_crystal_density_diffrn 1.525
_exptl_crystal_description plate
_exptl_crystal_F_000 3736
_exptl_crystal_preparation 'Magnetic properties'
_exptl_crystal_recrystallization_method 'Slow evaporation of motherliqour'
_exptl_crystal_size_max 0.186
_exptl_crystal_size_mid 0.093
_exptl_crystal_size_min 0.057
_refine_diff_density_max 0.994
_refine_diff_density_min -1.009
_refine_diff_density_rms 0.098
_refine_ls_extinction_method none
_refine_ls_goodness_of_fit_ref 1.148
_refine_ls_hydrogen_treatment constr
_refine_ls_matrix_type full
_refine_ls_number_parameters 534
_refine_ls_number_reflns 11676
_refine_ls_number_restraints 0
_refine_ls_restrained_S_all 1.148
_refine_ls_R_factor_all 0.0438
_refine_ls_R_factor_gt 0.0315
_refine_ls_shift/su_max 0.006
_refine_ls_shift/su_mean 0.000
_refine_ls_structure_factor_coef Fsqd
_refine_ls_weighting_details 'w=1/[\s^2^(Fo^2^)+(0.0148P)^2^+29.5527P] where P=(Fo^2^+2Fc^2^)/3'
_refine_ls_weighting_scheme calc
_refine_ls_wR_factor_gt 0.0578
_refine_ls_wR_factor_ref 0.0609
_reflns_Friedel_coverage 0.000
_reflns_number_gt 9854
_reflns_number_total 11676
_reflns_threshold_expression 'I > 2\s(I)'
_cod_data_source_file d0dt02448a2.cif
_cod_data_source_block d8v4166_0m
_cod_depositor_comments 'Adding full bibliography for 7705311.cif.'
_cod_original_cell_volume 7985.0(13)
_cod_original_sg_symbol_H-M C2/c
_cod_database_code 7705311
_shelx_shelxl_version_number 2018/3
_shelx_space_group_comment
;
The symmetry employed for this shelxl refinement is uniquely defined
by the following loop, which should always be used as a source of
symmetry information in preference to the above space-group names.
They are only intended as comments.
;
_olex2_refinement_description
;
1. Fixed Uiso
 At 1.2 times of:
  All C(H) groups, All C(H,H) groups
 At 1.5 times of:
  All C(H,H,H) groups, All O(H,H) groups
2. Others
 Sof(O0AB)=Sof(H0AC)=Sof(H0AD)=1-FVAR(1)
 Sof(O0AA)=Sof(H0AA)=Sof(H0AB)=FVAR(1)
 Fixed Sof: H00F(0.5) H00G(0.5) H00H(0.5) H00I(0.5) O1AA(0.5) O1AB(0.5)
3.a Free rotating group:
 O008(H00F,H00G), O00Y(H00H,H00I), O0AA(H0AA,H0AB), O0AB(H0AC,H0AD), O1(H1A,H1B)
3.b Secondary CH2 refined with riding coordinates:
 C00R(H00A,H00B), C00V(H00C,H00D), C012(H01A,H01B), C013(H01C,H01D), C014(H01E,
 H01F), C017(H01G,H01H), C018(H01I,H01J), C01A(H01K,H01L), C01B(H01M,H01N),
 C01C(H01O,H01P), C01G(H01Z,H), C01H(H01,HA)
3.c Aromatic/amide H refined with riding coordinates:
 C00E(H00E), C00J(H00J), C00K(H00K), C00L(H00L), C00P(H00P), C00Q(H00Q),
 C00T(H00T), C00U(H00U), C00X(H00X), C010(H010), C015(H015), C016(H016)
3.d Idealised Me refined as rotating group:
 C01D(H01Q,H01R,H01S), C01E(H01T,H01U,H01V), C01F(H01W,H01X,H01Y)
;
_olex2_submission_special_instructions 'No special instructions were received'

loop_
_space_group_symop_operation_xyz
'x, y, z'
'-x, y, -z+1/2'
'x+1/2, y+1/2, z'
'-x+1/2, y+1/2, -z+1/2'
'-x, -y, -z'
'x, -y, z-1/2'
'-x+1/2, -y+1/2, -z'
'x+1/2, -y+1/2, z-1/2'

loop_
_atom_site_label
_atom_site_type_symbol
_atom_site_fract_x
_atom_site_fract_y
_atom_site_fract_z
_atom_site_U_iso_or_equiv
_atom_site_adp_type
_atom_site_occupancy
_atom_site_site_symmetry_order
_atom_site_calc_flag
_atom_site_refinement_flags_posn
_atom_site_refinement_flags_adp
_atom_site_refinement_flags_occupancy
_atom_site_disorder_assembly
_atom_site_disorder_group
Yb01 Yb 0.25413(2) 0.41628(2) 0.51197(2) 0.01357(3) Uani 1 1 d . . . . .
O002 O 0.34911(13) 0.36721(8) 0.46169(6) 0.0159(3) Uani 1 1 d . . . . .
O003 O 0.13007(13) 0.39481(8) 0.46395(6) 0.0165(3) Uani 1 1 d . . . . .
O004 O 0.28103(13) 0.49384(8) 0.46516(7) 0.0172(4) Uani 1 1 d . . . . .
N005 N 0.18720(16) 0.32080(9) 0.54109(7) 0.0154(4) Uani 1 1 d . . . . .
N006 N 0.25576(16) 0.41417(10) 0.60578(7) 0.0184(4) Uani 1 1 d . . . . .
N007 N 0.42529(16) 0.42956(9) 0.54203(8) 0.0162(4) Uani 1 1 d . . . . .
O008 O 0.000000 0.31751(14) 0.250000 0.0345(7) Uani 1 2 d S T P . .
H00F H 0.034747 0.285859 0.255790 0.052 Uiso 0.5 1 d G . . . .
H00G H 0.018394 0.342690 0.271830 0.052 Uiso 0.5 1 d G . . . .
N009 N 0.37389(17) 0.32226(10) 0.31968(8) 0.0201(4) Uani 1 1 d . . . . .
N00A N 0.14817(16) 0.49712(10) 0.54327(8) 0.0174(4) Uani 1 1 d . . . . .
N00B N 0.06333(16) 0.40517(10) 0.32088(8) 0.0191(4) Uani 1 1 d . . . . .
C00C C 0.08146(18) 0.29102(11) 0.47178(9) 0.0153(5) Uani 1 1 d . . . . .
N00D N 0.33286(17) 0.52819(11) 0.32327(9) 0.0225(5) Uani 1 1 d . . . . .
C00E C 0.12721(19) 0.28312(11) 0.51978(9) 0.0168(5) Uani 1 1 d . . . . .
H00E H 0.111397 0.246905 0.536951 0.020 Uiso 1 1 calc R . . . .
C00F C 0.45771(19) 0.35563(11) 0.39408(9) 0.0152(5) Uani 1 1 d . . . . .
C00G C 0.52198(19) 0.39615(11) 0.47124(9) 0.0153(5) Uani 1 1 d . . . . .
C00H C 0.09122(18) 0.34591(11) 0.44490(9) 0.0147(5) Uani 1 1 d . . . . .
N00I N 0.26051(17) 0.42061(12) 0.26643(8) 0.0249(5) Uani 1 1 d . . . . .
C00J C 0.36970(19) 0.34077(11) 0.36380(9) 0.0170(5) Uani 1 1 d . . . . .
H00J H 0.304798 0.345228 0.378039 0.020 Uiso 1 1 calc R . . . .
C00K C 0.02420(19) 0.24308(11) 0.45231(10) 0.0189(5) Uani 1 1 d . . . . .
H00K H 0.014697 0.207583 0.471444 0.023 Uiso 1 1 calc R . . . .
C00L C 0.07931(18) 0.40036(11) 0.36675(9) 0.0162(5) Uani 1 1 d . . . . .
H00L H 0.109199 0.433902 0.383119 0.019 Uiso 1 1 calc R . . . .
C00M C 0.14525(19) 0.56450(11) 0.47258(10) 0.0184(5) Uani 1 1 d . . . . .
C00N C 0.43909(18) 0.37346(10) 0.44334(9) 0.0147(5) Uani 1 1 d . . . . .
C00O C 0.23995(18) 0.55437(11) 0.39684(10) 0.0171(5) Uani 1 1 d . . . . .
C00P C 0.30940(19) 0.51778(11) 0.36774(10) 0.0182(5) Uani 1 1 d . . . . .
H00P H 0.339461 0.483564 0.383095 0.022 Uiso 1 1 calc R . . . .
C00Q C 0.62022(19) 0.39174(12) 0.45213(10) 0.0186(5) Uani 1 1 d . . . . .
H00Q H 0.675488 0.404628 0.471789 0.022 Uiso 1 1 calc R . . . .
C00R C 0.2224(2) 0.30508(12) 0.59051(9) 0.0189(5) Uani 1 1 d . . . . .
H00A H 0.295459 0.295527 0.589945 0.023 Uiso 1 1 calc R . . . .
H00B H 0.185708 0.268976 0.602597 0.023 Uiso 1 1 calc R . . . .
C00S C 0.05466(18) 0.34661(11) 0.39587(9) 0.0155(5) Uani 1 1 d . . . . .
C00T C 0.50982(19) 0.42105(11) 0.52005(9) 0.0177(5) Uani 1 1 d . . . . .
H00T H 0.569562 0.432015 0.537232 0.021 Uiso 1 1 calc R . . . .
C00U C 0.11599(19) 0.54481(12) 0.52127(10) 0.0201(5) Uani 1 1 d . . . . .
H00U H 0.068884 0.569434 0.538282 0.024 Uiso 1 1 calc R . . . .
C00V C 0.2031(2) 0.35883(12) 0.62390(10) 0.0223(6) Uani 1 1 d . . . . .
H00C H 0.129590 0.366723 0.625563 0.027 Uiso 1 1 calc R . . . .
H00D H 0.227261 0.349173 0.657288 0.027 Uiso 1 1 calc R . . . .
C00W C 0.22366(18) 0.53522(11) 0.44589(10) 0.0161(5) Uani 1 1 d . . . . .
C00X C 0.00024(19) 0.29722(12) 0.37791(10) 0.0190(5) Uani 1 1 d . . . . .
H00X H -0.024602 0.298726 0.345310 0.023 Uiso 1 1 calc R . . . .
O00Y O 0.500000 0.26345(17) 0.250000 0.0611(13) Uani 1 2 d S T P . .
H00H H 0.464749 0.286808 0.267861 0.092 Uiso 0.5 1 d G . . . .
H00I H 0.508907 0.283392 0.223811 0.092 Uiso 0.5 1 d G . . . .
C00Z C -0.01915(19) 0.24578(12) 0.40587(10) 0.0206(5) Uani 1 1 d . . . . .
C010 C 0.1879(2) 0.60429(12) 0.37802(11) 0.0211(5) Uani 1 1 d . . . . .
H010 H 0.200270 0.616433 0.345262 0.025 Uiso 1 1 calc R . . . .
C011 C 0.63958(19) 0.36933(12) 0.40571(10) 0.0193(5) Uani 1 1 d . . . . .
C012 C 0.2033(2) 0.46917(13) 0.62489(10) 0.0229(6) Uani 1 1 d . . . . .
H01A H 0.251341 0.503572 0.625748 0.028 Uiso 1 1 calc R . . . .
H01B H 0.180544 0.461385 0.658740 0.028 Uiso 1 1 calc R . . . .
C013 C 0.4301(2) 0.45283(12) 0.59239(9) 0.0206(5) Uani 1 1 d . . . . .
H01C H 0.406940 0.495529 0.593323 0.025 Uiso 1 1 calc R . . . .
H01D H 0.500394 0.451218 0.604718 0.025 Uiso 1 1 calc R . . . .
C014 C 0.0965(2) 0.46231(13) 0.29871(10) 0.0227(5) Uani 1 1 d . . . . .
H01E H 0.132935 0.486673 0.323544 0.027 Uiso 1 1 calc R . . . .
H01F H 0.036513 0.485732 0.288093 0.027 Uiso 1 1 calc R . . . .
C015 C 0.0967(2) 0.61526(12) 0.45219(11) 0.0219(5) Uani 1 1 d . . . . .
H015 H 0.046899 0.635649 0.470931 0.026 Uiso 1 1 calc R . . . .
C016 C 0.55655(19) 0.35331(11) 0.37677(9) 0.0177(5) Uani 1 1 d . . . . .
H016 H 0.567859 0.340377 0.344123 0.021 Uiso 1 1 calc R . . . .
C017 C 0.3620(2) 0.41347(13) 0.62406(9) 0.0211(5) Uani 1 1 d . . . . .
H01G H 0.387627 0.371269 0.624047 0.025 Uiso 1 1 calc R . . . .
H01H H 0.363876 0.428568 0.658136 0.025 Uiso 1 1 calc R . . . .
C018 C 0.1128(2) 0.48607(13) 0.59340(10) 0.0228(6) Uani 1 1 d . . . . .
H01I H 0.062767 0.452716 0.593553 0.027 Uiso 1 1 calc R . . . .
H01J H 0.080105 0.523014 0.606484 0.027 Uiso 1 1 calc R . . . .
C019 C 0.1186(2) 0.63685(12) 0.40567(11) 0.0235(6) Uani 1 1 d . . . . .
C01A C 0.2768(2) 0.31248(13) 0.29505(10) 0.0232(6) Uani 1 1 d . . . . .
H01K H 0.221245 0.318341 0.318719 0.028 Uiso 1 1 calc R . . . .
H01L H 0.273305 0.270234 0.282869 0.028 Uiso 1 1 calc R . . . .
C01B C 0.4009(2) 0.48528(13) 0.29964(10) 0.0242(6) Uani 1 1 d . . . . .
H01M H 0.420936 0.453632 0.323450 0.029 Uiso 1 1 calc R . . . .
H01N H 0.462758 0.506832 0.289207 0.029 Uiso 1 1 calc R . . . .
C01C C 0.3519(2) 0.45522(14) 0.25532(11) 0.0271(6) Uani 1 1 d . . . . .
H01O H 0.334737 0.487011 0.231110 0.033 Uiso 1 1 calc R . . . .
H01P H 0.401656 0.427679 0.240031 0.033 Uiso 1 1 calc R . . . .
C01D C 0.0712(2) 0.69404(14) 0.38538(14) 0.0349(8) Uani 1 1 d . . . . .
H01Q H 0.122977 0.725511 0.382086 0.052 Uiso 1 1 calc GR . . . .
H01R H 0.018371 0.708192 0.407654 0.052 Uiso 1 1 calc GR . . . .
H01S H 0.041387 0.685472 0.353269 0.052 Uiso 1 1 calc GR . . . .
C01E C -0.0868(2) 0.19572(14) 0.38651(12) 0.0318(7) Uani 1 1 d . . . . .
H01T H -0.084891 0.161136 0.409000 0.048 Uiso 1 1 calc GR . . . .
H01U H -0.062979 0.182885 0.354251 0.048 Uiso 1 1 calc GR . . . .
H01V H -0.156211 0.210775 0.383753 0.048 Uiso 1 1 calc GR . . . .
C01F C 0.7462(2) 0.36042(14) 0.38743(12) 0.0287(6) Uani 1 1 d . . . . .
H01W H 0.794112 0.368924 0.413938 0.043 Uiso 1 1 calc GR . . . .
H01X H 0.758788 0.388130 0.360116 0.043 Uiso 1 1 calc GR . . . .
H01Y H 0.754703 0.318441 0.376400 0.043 Uiso 1 1 calc GR . . . .
C01G C 0.1653(2) 0.45206(14) 0.25495(10) 0.0266(6) Uani 1 1 d . . . . .
H01Z H 0.128055 0.428086 0.230164 0.032 Uiso 1 1 calc R . . . .
H H 0.181443 0.491899 0.240200 0.032 Uiso 1 1 calc R . . . .
C01H C 0.2632(2) 0.35632(14) 0.25233(10) 0.0264(6) Uani 1 1 d . . . . .
H01 H 0.319207 0.350164 0.229008 0.032 Uiso 1 1 calc R . . . .
HA H 0.199426 0.346246 0.235118 0.032 Uiso 1 1 calc R . . . .
O0AA O 0.0936(9) 0.6488(4) 0.2418(3) 0.140(5) Uani 0.683(8) 1 d . . . A 1
H0AA H 0.051901 0.625834 0.256431 0.210 Uiso 0.683(8) 1 d G . . A 1
H0AB H 0.105650 0.679804 0.259350 0.210 Uiso 0.683(8) 1 d G . . A 1
O0AB O -0.0776(9) 0.5845(4) 0.2798(4) 0.063(4) Uani 0.317(8) 1 d . . . A 2
H0AC H -0.105187 0.612234 0.262832 0.095 Uiso 0.317(8) 1 d G . . A 2
H0AD H -0.014028 0.589830 0.280350 0.095 Uiso 0.317(8) 1 d G . . A 2
O1 O 0.2898(5) 0.61809(19) 0.25357(15) 0.1084(18) Uani 1 1 d . . . . .
H1A H 0.335792 0.644973 0.253039 0.163 Uiso 1 1 d G . . . .
H1B H 0.296171 0.596603 0.279208 0.163 Uiso 1 1 d G . . . .
O1AA O 0.4402(13) 0.6964(4) 0.2380(6) 0.246(15) Uani 0.5 1 d . . . B 1
O1AB O 0.580(2) 0.6259(5) 0.2375(5) 0.291(15) Uani 0.5 1 d . . . C 2

loop_
_atom_site_aniso_label
_atom_site_aniso_U_11
_atom_site_aniso_U_22
_atom_site_aniso_U_33
_atom_site_aniso_U_23
_atom_site_aniso_U_13
_atom_site_aniso_U_12
Yb01 0.01290(5) 0.01346(5) 0.01438(5) -0.00024(4) 0.00413(3) 0.00072(4)
O002 0.0138(8) 0.0170(8) 0.0169(8) -0.0009(7) 0.0053(7) 0.0004(7)
O003 0.0172(9) 0.0131(8) 0.0192(9) 0.0013(7) 0.0010(7) -0.0005(7)
O004 0.0135(8) 0.0151(8) 0.0229(9) 0.0025(7) 0.0051(7) 0.0034(6)
N005 0.0167(10) 0.0157(10) 0.0139(9) 0.0023(8) 0.0045(8) 0.0021(8)
N006 0.0187(10) 0.0193(10) 0.0174(9) -0.0016(9) 0.0048(8) -0.0006(9)
N007 0.0175(10) 0.0138(10) 0.0173(10) -0.0011(8) 0.0021(8) -0.0009(8)
O008 0.048(2) 0.0215(15) 0.0344(18) 0.000 0.0024(15) 0.000
N009 0.0185(11) 0.0239(11) 0.0180(10) 0.0008(9) 0.0025(9) -0.0007(9)
N00A 0.0149(10) 0.0173(10) 0.0202(10) -0.0035(8) 0.0059(8) 0.0003(8)
N00B 0.0150(10) 0.0204(11) 0.0220(11) 0.0051(9) 0.0021(8) 0.0014(8)
C00C 0.0152(11) 0.0138(11) 0.0170(11) -0.0006(9) 0.0040(9) 0.0010(9)
N00D 0.0151(11) 0.0278(12) 0.0246(12) 0.0066(10) 0.0048(9) 0.0021(9)
C00E 0.0165(12) 0.0146(11) 0.0193(12) 0.0011(9) 0.0058(10) 0.0015(9)
C00F 0.0166(12) 0.0112(10) 0.0178(11) 0.0024(9) 0.0044(9) 0.0015(9)
C00G 0.0149(11) 0.0133(10) 0.0176(11) 0.0018(9) 0.0042(9) 0.0009(9)
C00H 0.0098(10) 0.0152(11) 0.0191(12) -0.0007(9) 0.0046(9) 0.0015(8)
N00I 0.0178(11) 0.0331(13) 0.0237(11) 0.0070(11) 0.0044(9) 0.0004(10)
C00J 0.0161(12) 0.0167(11) 0.0183(12) 0.0036(9) 0.0048(9) 0.0023(9)
C00K 0.0188(12) 0.0138(12) 0.0243(13) 0.0021(10) 0.0017(10) -0.0013(9)
C00L 0.0117(11) 0.0168(11) 0.0202(12) 0.0015(9) 0.0019(9) 0.0009(8)
C00M 0.0142(12) 0.0161(11) 0.0249(13) -0.0013(10) 0.0032(10) -0.0006(9)
C00N 0.0158(11) 0.0103(10) 0.0180(11) 0.0023(9) 0.0051(9) 0.0025(8)
C00O 0.0120(11) 0.0150(11) 0.0243(13) 0.0026(10) 0.0023(10) -0.0008(9)
C00P 0.0138(11) 0.0170(12) 0.0237(13) 0.0045(10) 0.0023(10) 0.0010(9)
C00Q 0.0146(12) 0.0183(12) 0.0231(13) 0.0007(10) 0.0039(10) -0.0012(9)
C00R 0.0240(13) 0.0184(12) 0.0143(11) 0.0044(10) 0.0025(10) -0.0008(10)
C00S 0.0107(11) 0.0174(11) 0.0184(11) 0.0014(9) 0.0030(9) 0.0021(9)
C00T 0.0175(11) 0.0149(11) 0.0207(11) 0.0014(10) 0.0017(9) -0.0014(10)
C00U 0.0146(12) 0.0188(12) 0.0270(14) -0.0071(10) 0.0056(10) 0.0003(9)
C00V 0.0243(14) 0.0256(14) 0.0171(12) 0.0010(11) 0.0054(10) -0.0030(11)
C00W 0.0122(11) 0.0126(11) 0.0237(12) -0.0001(9) 0.0033(9) -0.0006(9)
C00X 0.0121(11) 0.0238(13) 0.0212(12) 0.0000(10) -0.0002(9) 0.0006(10)
O00Y 0.078(3) 0.036(2) 0.070(3) 0.000 0.051(3) 0.000
C00Z 0.0157(12) 0.0195(12) 0.0266(13) 0.0000(10) -0.0030(11) -0.0018(10)
C010 0.0155(12) 0.0183(12) 0.0295(14) 0.0058(11) 0.0031(10) -0.0016(10)
C011 0.0155(12) 0.0178(12) 0.0248(13) 0.0003(10) 0.0068(10) 0.0006(9)
C012 0.0259(14) 0.0251(14) 0.0180(12) -0.0053(11) 0.0069(11) 0.0009(11)
C013 0.0197(13) 0.0246(13) 0.0176(12) -0.0051(10) 0.0007(10) -0.0020(10)
C014 0.0177(13) 0.0264(14) 0.0238(13) 0.0093(11) 0.0005(10) 0.0016(10)
C015 0.0156(12) 0.0170(12) 0.0331(15) -0.0003(11) 0.0035(11) 0.0031(10)
C016 0.0191(12) 0.0157(11) 0.0184(12) 0.0007(10) 0.0058(10) 0.0019(9)
C017 0.0224(12) 0.0251(13) 0.0159(11) -0.0032(11) 0.0008(9) 0.0011(11)
C018 0.0213(13) 0.0250(13) 0.0221(13) -0.0047(11) 0.0094(11) 0.0035(11)
C019 0.0151(12) 0.0160(12) 0.0393(16) 0.0047(11) 0.0026(11) 0.0027(10)
C01A 0.0181(13) 0.0313(15) 0.0201(13) -0.0005(11) 0.0014(10) -0.0017(11)
C01B 0.0156(12) 0.0329(15) 0.0240(13) 0.0060(12) 0.0081(10) 0.0033(11)
C01C 0.0196(13) 0.0392(17) 0.0227(13) 0.0047(12) 0.0083(11) -0.0010(12)
C01D 0.0275(16) 0.0246(15) 0.053(2) 0.0136(14) 0.0108(14) 0.0105(12)
C01E 0.0331(17) 0.0244(14) 0.0377(17) 0.0046(13) -0.0123(13) -0.0085(12)
C01F 0.0172(13) 0.0337(16) 0.0352(16) -0.0102(13) 0.0089(12) 0.0002(11)
C01G 0.0207(13) 0.0364(16) 0.0227(13) 0.0135(12) 0.0015(11) 0.0024(12)
C01H 0.0225(14) 0.0386(16) 0.0182(13) 0.0000(12) 0.0005(11) 0.0008(12)
O0AA 0.213(11) 0.085(5) 0.123(6) 0.037(4) 0.093(6) 0.073(6)
O0AB 0.085(8) 0.039(5) 0.065(7) 0.009(5) 0.033(6) 0.003(5)
O1 0.209(6) 0.063(3) 0.053(2) 0.0065(19) -0.011(3) 0.054(3)
O1AA 0.51(4) 0.051(4) 0.181(18) -0.035(8) 0.20(2) -0.116(10)
O1AB 0.63(4) 0.099(9) 0.141(12) 0.046(8) 0.189(18) 0.181(17)

loop_
_atom_type_symbol
_atom_type_description
_atom_type_scat_dispersion_real
_atom_type_scat_dispersion_imag
_atom_type_scat_source
C C 0.0033 0.0016 'International Tables Vol C Tables 4.2.6.8 and 6.1.1.4'
H H 0.0000 0.0000 'International Tables Vol C Tables 4.2.6.8 and 6.1.1.4'
N N 0.0061 0.0033 'International Tables Vol C Tables 4.2.6.8 and 6.1.1.4'
O O 0.0106 0.0060 'International Tables Vol C Tables 4.2.6.8 and 6.1.1.4'
Yb Yb -0.3850 5.5486 'International Tables Vol C Tables 4.2.6.8 and 6.1.1.4'

loop_
_geom_angle_atom_site_label_1
_geom_angle_atom_site_label_2
_geom_angle_atom_site_label_3
_geom_angle
_geom_angle_site_symmetry_1
_geom_angle_site_symmetry_3
_geom_angle_publ_flag
O002 Yb01 O004 85.48(6) . . ?
O002 Yb01 N005 89.37(7) . . ?
O002 Yb01 N006 128.72(7) . . ?
O002 Yb01 N007 74.37(7) . . ?
O002 Yb01 N00A 158.81(7) . . ?
O002 Yb01 C00W 97.05(6) . . ?
O003 Yb01 O002 86.91(7) . . ?
O003 Yb01 O004 86.53(7) . . ?
O003 Yb01 N005 74.34(7) . . ?
O003 Yb01 N006 127.57(7) . . ?
O003 Yb01 N007 160.64(7) . . ?
O003 Yb01 N00A 86.32(7) . . ?
O003 Yb01 C00W 75.03(6) . . ?
O004 Yb01 N005 160.44(7) . . ?
O004 Yb01 N006 127.20(7) . . ?
O004 Yb01 N007 87.12(7) . . ?
O004 Yb01 N00A 74.09(7) . . ?
O004 Yb01 C00W 16.84(6) . . ?
N005 Yb01 N006 69.92(7) . . ?
N005 Yb01 N007 109.64(7) . . ?
N005 Yb01 N00A 108.03(7) . . ?
N005 Yb01 C00W 148.28(7) . . ?
N006 Yb01 C00W 125.35(7) . . ?
N007 Yb01 N006 70.06(7) . . ?
N007 Yb01 N00A 109.42(7) . . ?
N007 Yb01 C00W 101.99(7) . . ?
N00A Yb01 N006 70.30(7) . . ?
N00A Yb01 C00W 61.79(7) . . ?
C00N O002 Yb01 136.82(16) . . ?
C00H O003 Yb01 136.52(16) . . ?
C00W O004 Yb01 134.22(15) . . ?
C00E N005 Yb01 129.65(17) . . ?
C00E N005 C00R 117.2(2) . . ?
C00R N005 Yb01 113.11(15) . . ?
C00V N006 Yb01 110.18(15) . . ?
C00V N006 C012 109.22(19) . . ?
C00V N006 C017 108.8(2) . . ?
C012 N006 Yb01 109.47(16) . . ?
C017 N006 Yb01 109.86(14) . . ?
C017 N006 C012 109.3(2) . . ?
C00T N007 Yb01 129.60(18) . . ?
C00T N007 C013 117.0(2) . . ?
C013 N007 Yb01 113.34(15) . . ?
C00J N009 C01A 116.2(2) . . ?
C00U N00A Yb01 128.86(18) . . ?
C00U N00A C018 117.8(2) . . ?
C018 N00A Yb01 113.21(16) . . ?
C00L N00B C014 115.4(2) . . ?
C00H C00C C00E 122.0(2) . . ?
C00K C00C C00E 118.4(2) . . ?
C00K C00C C00H 119.6(2) . . ?
C00P N00D C01B 117.3(2) . . ?
N005 C00E C00C 125.9(2) . . ?
C00N C00F C00J 117.1(2) . . ?
C016 C00F C00J 123.1(2) . . ?
C016 C00F C00N 119.8(2) . . ?
C00N C00G C00T 122.5(2) . . ?
C00Q C00G C00N 119.2(2) . . ?
C00Q C00G C00T 118.3(2) . . ?
O003 C00H C00C 122.3(2) . . ?
O003 C00H C00S 120.0(2) . . ?
C00C C00H C00S 117.7(2) . . ?
C01C N00I C01G 114.7(2) . . ?
C01C N00I C01H 115.3(2) . . ?
C01H N00I C01G 114.8(2) . . ?
N009 C00J C00F 124.7(2) . . ?
C00Z C00K C00C 122.3(2) . . ?
N00B C00L C00S 124.4(2) . . ?
C00W C00M C00U 122.1(2) . . ?
C015 C00M C00U 118.6(2) . . ?
C015 C00M C00W 119.4(2) . . ?
O002 C00N C00F 119.8(2) . . ?
O002 C00N C00G 122.3(2) . . ?
C00G C00N C00F 117.9(2) . . ?
C00W C00O C00P 116.6(2) . . ?
C010 C00O C00P 123.0(2) . . ?
C010 C00O C00W 120.3(2) . . ?
N00D C00P C00O 125.1(2) . . ?
C011 C00Q C00G 122.6(3) . . ?
N005 C00R C00V 108.4(2) . . ?
C00H C00S C00L 116.4(2) . . ?
C00X C00S C00H 119.8(2) . . ?
C00X C00S C00L 123.8(2) . . ?
N007 C00T C00G 125.8(2) . . ?
N00A C00U C00M 125.8(2) . . ?
N006 C00V C00R 111.0(2) . . ?
O004 C00W Yb01 28.93(10) . . ?
O004 C00W C00M 122.4(2) . . ?
O004 C00W C00O 120.0(2) . . ?
C00M C00W Yb01 99.88(16) . . ?
C00O C00W Yb01 138.93(17) . . ?
C00O C00W C00M 117.5(2) . . ?
C00Z C00X C00S 122.6(2) . . ?
C00K C00Z C01E 121.9(2) . . ?
C00X C00Z C00K 117.4(2) . . ?
C00X C00Z C01E 120.7(3) . . ?
C019 C010 C00O 122.1(3) . . ?
C00Q C011 C016 117.4(2) . . ?
C00Q C011 C01F 121.7(3) . . ?
C016 C011 C01F 120.9(2) . . ?
N006 C012 C018 111.6(2) . . ?
N007 C013 C017 108.1(2) . . ?
N00B C014 C01G 112.2(2) . . ?
C019 C015 C00M 122.6(2) . . ?
C00F C016 C011 122.4(2) . . ?
N006 C017 C013 111.3(2) . . ?
N00A C018 C012 108.4(2) . . ?
C010 C019 C01D 120.3(3) . . ?
C015 C019 C010 117.5(2) . . ?
C015 C019 C01D 122.2(3) . . ?
N009 C01A C01H 111.1(2) . . ?
N00D C01B C01C 111.9(2) . . ?
N00I C01C C01B 114.3(2) . . ?
N00I C01G C014 114.6(2) . . ?
N00I C01H C01A 114.3(2) . . ?

loop_
_geom_bond_atom_site_label_1
_geom_bond_atom_site_label_2
_geom_bond_distance
_geom_bond_site_symmetry_2
_geom_bond_publ_flag
Yb01 O002 2.1580(17) . ?
Yb01 O003 2.1522(18) . ?
Yb01 O004 2.1663(17) . ?
Yb01 N005 2.420(2) . ?
Yb01 N006 2.567(2) . ?
Yb01 N007 2.426(2) . ?
Yb01 N00A 2.426(2) . ?
Yb01 C00W 3.209(2) . ?
O002 C00N 1.302(3) . ?
O003 C00H 1.302(3) . ?
O004 C00W 1.298(3) . ?
N005 C00E 1.287(3) . ?
N005 C00R 1.470(3) . ?
N006 C00V 1.491(3) . ?
N006 C012 1.493(3) . ?
N006 C017 1.492(3) . ?
N007 C00T 1.286(3) . ?
N007 C013 1.471(3) . ?
N009 C00J 1.275(3) . ?
N009 C01A 1.466(3) . ?
N00A C00U 1.283(3) . ?
N00A C018 1.471(3) . ?
N00B C00L 1.276(3) . ?
N00B C014 1.466(3) . ?
C00C C00E 1.455(4) . ?
C00C C00H 1.422(3) . ?
C00C C00K 1.404(3) . ?
N00D C00P 1.278(3) . ?
N00D C01B 1.459(3) . ?
C00F C00J 1.464(4) . ?
C00F C00N 1.426(3) . ?
C00F C016 1.395(3) . ?
C00G C00N 1.425(4) . ?
C00G C00Q 1.407(3) . ?
C00G C00T 1.453(3) . ?
C00H C00S 1.425(3) . ?
N00I C01C 1.463(4) . ?
N00I C01G 1.471(4) . ?
N00I C01H 1.469(4) . ?
C00K C00Z 1.394(4) . ?
C00L C00S 1.465(3) . ?
C00M C00U 1.455(4) . ?
C00M C00W 1.426(3) . ?
C00M C015 1.405(4) . ?
C00O C00P 1.461(3) . ?
C00O C00W 1.424(4) . ?
C00O C010 1.396(4) . ?
C00Q C011 1.388(4) . ?
C00R C00V 1.518(4) . ?
C00S C00X 1.394(4) . ?
C00X C00Z 1.392(4) . ?
C00Z C01E 1.515(4) . ?
C010 C019 1.391(4) . ?
C011 C016 1.398(4) . ?
C011 C01F 1.512(4) . ?
C012 C018 1.519(4) . ?
C013 C017 1.523(4) . ?
C014 C01G 1.524(4) . ?
C015 C019 1.390(4) . ?
C019 C01D 1.513(4) . ?
C01A C01H 1.527(4) . ?
C01B C01C 1.524(4) . ?
O1 O1AB 1.75(3) 2_655 ?
O1AA O1AA 1.71(4) 2_655 ?
